data_2014849
loop_
_publ_author_name
'Ocak \'Iskeleli, Nazan'
'I\,s\?ik, \,Samil'
'Sancak, Kemal'
'\,Sa\,smaz, Selami'
'\"Unver, Yasemin'
'Er, Mustafa'

_publ_section_title
;
 4,4'-Butane-1,4-diylbis[3-ethyl-1<i>H</i>-1,2,4-triazol-5(4<i>H</i>)-one]
 and
 4-hydroxy-3-<i>n</i>-propyl-1<i>H</i>-1,2,4-triazol-5(4<i>H</i>)-one
;
_journal_issue 6
_journal_name_full 'Acta Crystallographica Section C'
_journal_page_first o363
_journal_page_last o365
_journal_paper_doi 10.1107/S0108270105008449
_journal_volume 61
_journal_year 2005
_chemical_formula_iupac 'C5 H9 N3 O2'
_chemical_formula_moiety 'C5 H9 N3 O2'
_chemical_formula_sum 'C5 H9 N3 O2'
_chemical_formula_weight 143.15
_chemical_name_systematic
;
4-hydroxy-3-n-propyl-4,5-dihydro-1H-1,2,4-triazol-5-one
;
_space_group_IT_number 15
_symmetry_cell_setting monoclinic
_symmetry_space_group_name_Hall '-C 2yc'
_symmetry_space_group_name_H-M 'C 1 2/c 1'
_atom_sites_solution_hydrogens geom
_atom_sites_solution_primary direct
_atom_sites_solution_secondary difmap
_cell_angle_alpha 90.00
_cell_angle_beta 91.715(9)
_cell_angle_gamma 90.00
_cell_formula_units_Z 8
_cell_length_a 27.010(3)
_cell_length_b 4.2067(3)
_cell_length_c 12.1089(14)
_cell_measurement_reflns_used 5155
_cell_measurement_temperature 293(2)
_cell_measurement_theta_max 26.67
_cell_measurement_theta_min 1.51
_cell_volume 1375.2(2)
_computing_cell_refinement X-AREA
_computing_data_collection 'X-AREA (Stoe & Cie, 2002)'
_computing_data_reduction 'X-RED32 (Stoe & Cie, 2002)'
_computing_molecular_graphics 'ORTEPIII (Burnett & Johnson, 1996)'
_computing_publication_material 'WinGX (Farrugia, 1999)'
_computing_structure_refinement 'SHELXL97 (Sheldrick, 1997)'
_computing_structure_solution 'SHELXS97 (Sheldrick, 1997)'
_diffrn_ambient_temperature 293(2)
_diffrn_detector_area_resol_mean 6.67
_diffrn_measured_fraction_theta_full 0.996
_diffrn_measured_fraction_theta_max 0.996
_diffrn_measurement_device_type 'Stoe IPDS-II'
_diffrn_measurement_method '\w scans'
_diffrn_radiation_monochromator graphite
_diffrn_radiation_source 'fine-focus sealed tube'
_diffrn_radiation_type MoK\a
_diffrn_radiation_wavelength 0.71073
_diffrn_reflns_av_R_equivalents 0.0413
_diffrn_reflns_av_sigmaI/netI 0.0225
_diffrn_reflns_limit_h_max 32
_diffrn_reflns_limit_h_min -32
_diffrn_reflns_limit_k_max 5
_diffrn_reflns_limit_k_min -4
_diffrn_reflns_limit_l_max 14
_diffrn_reflns_limit_l_min -14
_diffrn_reflns_number 5874
_diffrn_reflns_theta_full 26.00
_diffrn_reflns_theta_max 26.00
_diffrn_reflns_theta_min 1.51
_diffrn_standards_decay_% 'not measured'
_diffrn_standards_interval_time 0
_diffrn_standards_number 0
_exptl_absorpt_coefficient_mu 0.109
_exptl_absorpt_correction_T_max 0.9721
_exptl_absorpt_correction_T_min 0.9463
_exptl_absorpt_correction_type integration
_exptl_absorpt_process_details '(X-RED32; Stoe & Cie, 2002)'
_exptl_crystal_colour colourless
_exptl_crystal_density_diffrn 1.383
_exptl_crystal_density_method 'not measured'
_exptl_crystal_description prism
_exptl_crystal_F_000 608
_exptl_crystal_size_max 0.50
_exptl_crystal_size_mid 0.35
_exptl_crystal_size_min 0.22
_refine_diff_density_max 0.163
_refine_diff_density_min -0.243
_refine_ls_extinction_method none
_refine_ls_goodness_of_fit_ref 1.129
_refine_ls_hydrogen_treatment mixed
_refine_ls_matrix_type full
_refine_ls_number_parameters 95
_refine_ls_number_reflns 1347
_refine_ls_number_restraints 0
_refine_ls_restrained_S_all 1.129
_refine_ls_R_factor_all 0.0386
_refine_ls_R_factor_gt 0.0351
_refine_ls_shift/su_max 0.000
_refine_ls_shift/su_mean 0.000
_refine_ls_structure_factor_coef Fsqd
_refine_ls_weighting_details 'calc w=1/[\s^2^(Fo^2^)+(0.0541P)^2^+0.2687P] where P=(Fo^2^+2Fc^2^)/3'
_refine_ls_weighting_scheme calc
_refine_ls_wR_factor_gt 0.0960
_refine_ls_wR_factor_ref 0.0979
_reflns_number_gt 1207
_reflns_number_total 1347
_reflns_threshold_expression I>2\s(I)
_cod_data_source_file gz1000.cif
_cod_data_source_block II
_cod_depositor_comments
;
The following automatic conversions were performed:
'_geom_bond_publ_flag' value 'Y' changed to 'y' according to
'/home/saulius/struct/CIF-dictionaries/cif_core.dic' dictionary named
'cif_core.dic' version 2.4.1 from 2010-06-29 (7 times).

Automatic conversion script
Id: cif_fix_enum 1527 2010-12-29 10:47:43Z saulius 

The following automatic conversions were performed:

'_geom_bond_publ_flag' value 'Y' changed to 'y' according to
/home/saulius/struct/CIF-dictionaries/cif_core.dic dictionary named
'cif_core.dic' version 2.4.1 from 2010-06-29 (7 times).

Automatic conversion script
Id: cif_fix_values 1715 2011-07-08 13:25:40Z adriana 
;
_cod_original_sg_symbol_H-M 'C 2/c'
_cod_database_code 2014849
_cod_database_fobs_code 2014849

loop_
_symmetry_equiv_pos_as_xyz
'x, y, z'
'-x, y, -z+1/2'
'x+1/2, y+1/2, z'
'-x+1/2, y+1/2, -z+1/2'
'-x, -y, -z'
'x, -y, z-1/2'
'-x+1/2, -y+1/2, -z'
'x+1/2, -y+1/2, z-1/2'

loop_
_atom_site_label
_atom_site_fract_x
_atom_site_fract_y
_atom_site_fract_z
_atom_site_U_iso_or_equiv
_atom_site_adp_type
_atom_site_calc_flag
_atom_site_refinement_flags
_atom_site_occupancy
_atom_site_disorder_assembly
_atom_site_disorder_group
_atom_site_type_symbol
H1 -0.0420(6) -0.043(4) 0.8054(14) 0.072(5) Uiso d . 1 . . H
C1 -0.20467(6) 0.1342(5) 0.88243(15) 0.0754(5) Uani d . 1 . . C
H1A -0.2007 0.1931 0.9588 0.113 Uiso calc R 1 . . H
H1B -0.2122 -0.0884 0.8771 0.113 Uiso calc R 1 . . H
H1C -0.2312 0.2548 0.8487 0.113 Uiso calc R 1 . . H
C2 -0.15735(5) 0.2019(4) 0.82384(12) 0.0546(4) Uani d . 1 . . C
H2A -0.1304 0.0872 0.8607 0.065 Uiso calc R 1 . . H
H2B -0.1500 0.4271 0.8296 0.065 Uiso calc R 1 . . H
C3 -0.11474(4) 0.1977(3) 0.64273(9) 0.0397(3) Uani d . 1 . . C
C4 -0.15970(4) 0.1083(3) 0.70247(11) 0.0473(3) Uani d . 1 . . C
H4A -0.1644 -0.1198 0.6969 0.057 Uiso calc R 1 . . H
H4B -0.1882 0.2097 0.6670 0.057 Uiso calc R 1 . . H
C5 -0.03456(4) 0.2233(3) 0.60332(9) 0.0377(3) Uani d . 1 . . C
N1 -0.06250(4) 0.4103(3) 0.53765(8) 0.0435(3) Uani d . 1 . . N
H2 -0.0508 0.5250 0.4857 0.052 Uiso calc R 1 . . H
N2 -0.11232(4) 0.4000(3) 0.56215(8) 0.0452(3) Uani d . 1 . . N
N4 -0.06835(3) 0.0842(2) 0.66942(7) 0.0372(3) Uani d . 1 . . N
O1 -0.05747(3) -0.1542(2) 0.74336(7) 0.0431(3) Uani d . 1 . . O
O2 0.01132(3) 0.1830(2) 0.60593(7) 0.0449(3) Uani d . 1 . . O

loop_
_atom_site_aniso_label
_atom_site_aniso_U_11
_atom_site_aniso_U_22
_atom_site_aniso_U_33
_atom_site_aniso_U_12
_atom_site_aniso_U_13
_atom_site_aniso_U_23
C1 0.0611(9) 0.0942(13) 0.0723(10) 0.0027(9) 0.0246(8) 0.0037(9)
C2 0.0507(7) 0.0631(8) 0.0505(7) -0.0017(6) 0.0097(6) -0.0012(6)
C3 0.0385(6) 0.0427(6) 0.0376(6) 0.0024(5) -0.0018(4) -0.0043(5)
C4 0.0382(6) 0.0519(7) 0.0516(7) -0.0012(5) 0.0005(5) -0.0004(6)
C5 0.0409(6) 0.0414(6) 0.0306(5) 0.0024(5) 0.0010(4) -0.0036(4)
N1 0.0431(5) 0.0516(6) 0.0360(5) 0.0055(4) 0.0046(4) 0.0061(4)
N2 0.0421(5) 0.0525(6) 0.0410(5) 0.0071(4) 0.0006(4) 0.0015(5)
N4 0.0386(5) 0.0381(5) 0.0348(5) 0.0009(4) -0.0010(4) 0.0014(4)
O1 0.0475(5) 0.0385(5) 0.0429(5) -0.0023(3) -0.0054(4) 0.0054(4)
O2 0.0389(5) 0.0564(5) 0.0394(5) 0.0040(4) 0.0033(3) 0.0040(4)

loop_
_atom_type_symbol
_atom_type_description
_atom_type_scat_dispersion_real
_atom_type_scat_dispersion_imag
_atom_type_scat_source
C C 0.0033 0.0016 'International Tables Vol C Tables 4.2.6.8 and 6.1.1.4'
H H 0.0000 0.0000 'International Tables Vol C Tables 4.2.6.8 and 6.1.1.4'
N N 0.0061 0.0033 'International Tables Vol C Tables 4.2.6.8 and 6.1.1.4'
O O 0.0106 0.0060 'International Tables Vol C Tables 4.2.6.8 and 6.1.1.4'

loop_
_geom_angle_atom_site_label_1
_geom_angle_atom_site_label_2
_geom_angle_atom_site_label_3
_geom_angle
C2 C1 H1A 109.5
C2 C1 H1B 109.5
H1A C1 H1B 109.5
C2 C1 H1C 109.5
H1A C1 H1C 109.5
H1B C1 H1C 109.5
C1 C2 C4 113.23(13)
C1 C2 H2A 108.9
C4 C2 H2A 108.9
C1 C2 H2B 108.9
C4 C2 H2B 108.9
H2A C2 H2B 107.7
N2 C3 N4 109.85(10)
N2 C3 C4 126.46(11)
N4 C3 C4 123.63(11)
C3 C4 C2 113.28(10)
C3 C4 H4A 108.9
C2 C4 H4A 108.9
C3 C4 H4B 108.9
C2 C4 H4B 108.9
H4A C4 H4B 107.7
O2 C5 N1 129.55(11)
O2 C5 N4 127.39(11)
N1 C5 N4 103.06(10)
C5 N1 N2 112.86(10)
C5 N1 H2 123.6
N2 N1 H2 123.6
C3 N2 N1 104.61(9)
C5 N4 C3 109.59(10)
C5 N4 O1 124.28(9)
C3 N4 O1 125.85(10)
N4 O1 H1 103.3(11)

loop_
_geom_bond_atom_site_label_1
_geom_bond_atom_site_label_2
_geom_bond_site_symmetry_2
_geom_bond_distance
_geom_bond_publ_flag
C1 C2 . 1.5073(19) ?
C1 H1A . 0.9600 ?
C1 H1B . 0.9600 ?
C1 H1C . 0.9600 ?
C2 C4 . 1.5210(19) ?
C2 H2A . 0.9700 ?
C2 H2B . 0.9700 ?
C3 N2 . 1.2978(16) y
C3 N4 . 1.3702(15) y
C3 C4 . 1.4806(16) ?
C4 H4A . 0.9700 ?
C4 H4B . 0.9700 ?
C5 O2 . 1.2502(14) y
C5 N1 . 1.3359(15) y
C5 N4 . 1.3637(15) y
N1 N2 . 1.3873(14) y
N1 H2 . 0.8600 ?
N4 O1 . 1.3706(12) y
O1 H1 . 0.970(19) ?

loop_
_geom_hbond_atom_site_label_D
_geom_hbond_atom_site_label_H
_geom_hbond_atom_site_label_A
_geom_hbond_site_symmetry_A
_geom_hbond_distance_DH
_geom_hbond_distance_HA
_geom_hbond_distance_DA
_geom_hbond_angle_DHA
O1 H1 O2 2_556 0.970(19) 1.640(17) 2.6000(12) 170.2(15)
N1 H2 O2 5_566 0.86 1.99 2.8292(13) 166

loop_
_geom_torsion_atom_site_label_1
_geom_torsion_atom_site_label_2
_geom_torsion_atom_site_label_3
_geom_torsion_atom_site_label_4
_geom_torsion
N2 C3 C4 C2 -115.71(14)
N4 C3 C4 C2 61.24(17)
C1 C2 C4 C3 175.46(13)
O2 C5 N1 N2 -177.87(12)
N4 C5 N1 N2 1.65(13)
N4 C3 N2 N1 0.37(13)
C4 C3 N2 N1 177.67(11)
C5 N1 N2 C3 -1.32(13)
O2 C5 N4 C3 178.17(11)
N1 C5 N4 C3 -1.36(12)
O2 C5 N4 O1 -7.53(18)
N1 C5 N4 O1 172.94(9)
N2 C3 N4 C5 0.63(14)
C4 C3 N4 C5 -176.75(10)
N2 C3 N4 O1 -173.55(10)
C4 C3 N4 O1 9.06(18)

loop_
_cod_related_entry_id
_cod_related_entry_database
_cod_related_entry_code
1 ChemSpider 10250431
